data_1508427
loop_
_publ_author_name
'Laus, Gerhard'
'Kahlenberg, Volker'
'Wurst, Klaus'
'Hummel, Michael'
'Schottenberger, Herwig'

_publ_section_title
;
 1,4-Diazabicyclo[2.2.2]octane (DABCO) 5-aminotetrazolates
;
_journal_issue 1
_journal_name_full Crystals
_journal_page_first 96
_journal_page_last 104
_journal_paper_doi 10.3390/cryst2010096
_journal_volume 2
_journal_year 2012
_chemical_formula_moiety 'C6 H13 N2, C H2 N5'
_chemical_formula_sum 'C7 H15 N7'
_chemical_formula_weight 197.26
_chemical_name_systematic
;
 ?
;
_space_group_IT_number 61
_symmetry_cell_setting orthorhombic
_symmetry_space_group_name_Hall '-P 2ac 2ab'
_symmetry_space_group_name_H-M 'P b c a'
_atom_sites_solution_hydrogens geom
_atom_sites_solution_primary direct
_atom_sites_solution_secondary difmap
_audit_author_name 'V. Kahlenberg'
_audit_conform_dict_location ftp://ftp.iucr.org/pub/cif_core.dic
_audit_conform_dict_name cif_core.dic
_audit_conform_dict_version 2.3
_audit_contact_author_address
;
   Institut f\ur Mineralogie und Petrographie
   Universit\at Innsbruck
   Innrain 52
   A-6020 Innsbruck
   Austria
;
_audit_creation_date 2008-11-03T20:33:44-00:00
_audit_creation_method 'WinGX routine CIF_UPDATE'
_cell_angle_alpha 90
_cell_angle_beta 90
_cell_angle_gamma 90
_cell_formula_units_Z 8
_cell_length_a 5.96960(10)
_cell_length_b 16.7493(4)
_cell_length_c 19.0799(4)
_cell_measurement_reflns_used 5956
_cell_measurement_temperature 173(2)
_cell_measurement_theta_max 28.399
_cell_measurement_theta_min 3.2283
_cell_volume 1907.73(7)
_computing_cell_refinement
;
        CrysAlis RED, Oxford Diffraction Ltd.,
        Version 1.171.32.24 (release 21-04-2008 CrysAlis171 .NET)
        (compiled Apr 21 2008,18:23:10)
;
_computing_data_collection
;
        CrysAlis CCD, Oxford Diffraction Ltd.,
        Version 1.171.32.24 (release 21-04-2008 CrysAlis171 .NET)
        (compiled Apr 21 2008,18:23:10)
;
_computing_data_reduction
;
        CrysAlis RED, Oxford Diffraction Ltd.,
        Version 1.171.32.24 (release 21-04-2008 CrysAlis171 .NET)
        (compiled Apr 21 2008,18:23:10)
;
_computing_structure_refinement 'SHELXL-97 (Sheldrick, 1997)'
_computing_structure_solution 'SIR2002 (Burla et al., 2002)'
_diffrn_ambient_temperature 173(2)
_diffrn_detector_area_resol_mean 10.3822
_diffrn_measured_fraction_theta_full 0.998
_diffrn_measured_fraction_theta_max 0.998
_diffrn_measurement_device_type 'Oxford diffraction GEMINI R ULTRA'
_diffrn_measurement_method '\w scans'
_diffrn_orient_matrix_UB_11 0.0387554874
_diffrn_orient_matrix_UB_12 0.0387483443
_diffrn_orient_matrix_UB_13 0.0087828188
_diffrn_orient_matrix_UB_21 -0.0612339057
_diffrn_orient_matrix_UB_22 -0.0015674768
_diffrn_orient_matrix_UB_23 0.0318155513
_diffrn_orient_matrix_UB_31 0.0942305144
_diffrn_orient_matrix_UB_32 -0.0169637996
_diffrn_orient_matrix_UB_33 0.0170800852
_diffrn_radiation_monochromator graphite
_diffrn_radiation_type MoK\a
_diffrn_radiation_wavelength 0.71073
_diffrn_reflns_av_R_equivalents 0.0279
_diffrn_reflns_av_unetI/netI 0.0168
_diffrn_reflns_limit_h_max 6
_diffrn_reflns_limit_h_min -7
_diffrn_reflns_limit_k_max 17
_diffrn_reflns_limit_k_min -20
_diffrn_reflns_limit_l_max 19
_diffrn_reflns_limit_l_min -22
_diffrn_reflns_number 10377
_diffrn_reflns_theta_full 25.35
_diffrn_reflns_theta_max 25.35
_diffrn_reflns_theta_min 3.24
_exptl_absorpt_coefficient_mu 0.095
_exptl_absorpt_correction_T_max 0.9600
_exptl_absorpt_correction_T_min 0.8690
_exptl_absorpt_correction_type multi-scan
_exptl_absorpt_process_details
;
        CrysAlis RED, Oxford Diffraction Ltd.,
        Version 1.171.32.24 (release 21-04-2008 CrysAlis171 .NET)
        (compiled Apr 21 2008,18:23:10)
        Empirical absorption correction using spherical harmonics,
 implemented in SCALE3 ABSPACK scaling algorithm.
;
_exptl_crystal_colour colourless
_exptl_crystal_density_diffrn 1.374
_exptl_crystal_density_method 'not measured'
_exptl_crystal_description 'irregular fragment'
_exptl_crystal_F_000 848
_exptl_crystal_size_max 0.40
_exptl_crystal_size_mid 0.40
_exptl_crystal_size_min 0.38
_refine_diff_density_max 0.231
_refine_diff_density_min -0.202
_refine_diff_density_rms 0.043
_refine_ls_extinction_method none
_refine_ls_goodness_of_fit_ref 1.061
_refine_ls_hydrogen_treatment mixed
_refine_ls_matrix_type full
_refine_ls_number_parameters 136
_refine_ls_number_reflns 1743
_refine_ls_number_restraints 4
_refine_ls_restrained_S_all 1.063
_refine_ls_R_factor_all 0.0491
_refine_ls_R_factor_gt 0.0411
_refine_ls_shift/su_max 0
_refine_ls_shift/su_mean 0
_refine_ls_structure_factor_coef Fsqd
_refine_ls_weighting_details 'calc w=1/[\s^2^(Fo^2^)+(0.0624P)^2^+0.7640P] where P=(Fo^2^+2Fc^2^)/3'
_refine_ls_weighting_scheme calc
_refine_ls_wR_factor_gt 0.1081
_refine_ls_wR_factor_ref 0.1122
_reflns_number_gt 1534
_reflns_number_total 1743
_reflns_threshold_expression >2sigma(I)
_cod_data_source_file C7H15N7_Pbca_CCDC855698_crystals-02-00096-s001_DC172.cif
_cod_data_source_block mh673_2_chateigner_1508427
_cod_database_code 1508427
_audit_contact_author 'V. Kahlenberg'

loop_
_symmetry_equiv_pos_as_xyz
'x, y, z'
'-x+1/2, -y, z+1/2'
'x+1/2, -y+1/2, -z'
'-x, y+1/2, -z+1/2'
'-x, -y, -z'
'x-1/2, y, -z-1/2'
'-x-1/2, y-1/2, z'
'x, -y-1/2, z-1/2'

loop_
_atom_site_label
_atom_site_type_symbol
_atom_site_fract_x
_atom_site_fract_y
_atom_site_fract_z
_atom_site_U_iso_or_equiv
_atom_site_adp_type
_atom_site_occupancy
_atom_site_symmetry_multiplicity
_atom_site_calc_flag
_atom_site_refinement_flags
N2 N 0.6145(2) 0.12297(7) 0.17269(6) 0.0208(3) Uani 1 1 d .
C1 C 0.8079(2) 0.13609(8) 0.14010(7) 0.0146(3) Uani 1 1 d .
N7 N 0.4419(2) 0.37641(7) 0.06207(6) 0.0194(3) Uani 1 1 d D
H7N H 0.409(3) 0.3752(9) 0.0138(8) 0.023 Uiso 1 1 d D
N6 N 0.5205(2) 0.38168(7) 0.19223(6) 0.0212(3) Uani 1 1 d .
N4 N 0.5699(2) 0.10470(8) 0.06064(7) 0.0263(3) Uani 1 1 d .
N5 N 0.7881(2) 0.12537(8) 0.07086(6) 0.0224(3) Uani 1 1 d .
N3 N 0.4679(2) 0.10365(8) 0.12060(7) 0.0246(3) Uani 1 1 d .
N1 N 1.0017(2) 0.16108(8) 0.17219(7) 0.0201(3) Uani 1 1 d D
H1A H 1.125(3) 0.1469(10) 0.1488(8) 0.024 Uiso 1 1 d D
H1B H 1.008(3) 0.1506(10) 0.2174(7) 0.024 Uiso 1 1 d D
C5 C 0.3923(3) 0.45209(9) 0.17111(8) 0.0286(4) Uani 1 1 d .
H5A H 0.4761 0.5009 0.1841 0.034 Uiso 1 1 calc R
H5B H 0.2475 0.4528 0.1964 0.034 Uiso 1 1 calc R
C2 C 0.3870(3) 0.31087(9) 0.17587(8) 0.0265(4) Uani 1 1 d .
H2A H 0.2457 0.3123 0.203 0.032 Uiso 1 1 calc R
H2B H 0.4707 0.2624 0.1898 0.032 Uiso 1 1 calc R
C3 C 0.3325(3) 0.30688(9) 0.09682(8) 0.0282(4) Uani 1 1 d .
H3A H 0.3897 0.2564 0.0767 0.034 Uiso 1 1 calc R
H3B H 0.1684 0.3089 0.0895 0.034 Uiso 1 1 calc R
C6 C 0.7306(3) 0.37902(14) 0.15288(9) 0.0446(6) Uani 1 1 d .
H6A H 0.8193 0.3323 0.1682 0.053 Uiso 1 1 calc R
H6B H 0.8189 0.4277 0.163 0.053 Uiso 1 1 calc R
C7 C 0.6878(3) 0.37335(14) 0.07332(9) 0.0430(5) Uani 1 1 d .
H7A H 0.7615 0.4183 0.0488 0.052 Uiso 1 1 calc R
H7B H 0.7494 0.3227 0.0547 0.052 Uiso 1 1 calc R
C4 C 0.3487(3) 0.45210(9) 0.09152(8) 0.0284(4) Uani 1 1 d .
H4A H 0.1859 0.4553 0.0821 0.034 Uiso 1 1 calc R
H4B H 0.4224 0.4987 0.0695 0.034 Uiso 1 1 calc R

loop_
_atom_site_aniso_label
_atom_site_aniso_U_11
_atom_site_aniso_U_22
_atom_site_aniso_U_33
_atom_site_aniso_U_23
_atom_site_aniso_U_13
_atom_site_aniso_U_12
N2 0.0179(7) 0.0278(7) 0.0169(6) -0.0023(5) 0.0022(5) -0.0009(5)
C1 0.0170(7) 0.0142(6) 0.0126(7) 0.0005(5) 0.0006(5) 0.0026(5)
N7 0.0181(7) 0.0287(7) 0.0113(6) 0.0007(5) -0.0002(5) 0.0009(5)
N6 0.0192(7) 0.0294(7) 0.0150(6) 0.0007(5) -0.0008(5) -0.0013(5)
N4 0.0177(7) 0.0419(8) 0.0193(7) -0.0045(6) -0.0028(5) 0.0004(6)
N5 0.0166(7) 0.0376(8) 0.0132(6) -0.0003(5) -0.0001(5) 0.0000(5)
N3 0.0170(7) 0.0329(8) 0.0239(7) -0.0042(6) 0.0006(5) -0.0008(5)
N1 0.0176(7) 0.0276(7) 0.0151(6) -0.0016(5) -0.0012(5) -0.0026(5)
C5 0.0476(10) 0.0196(8) 0.0186(8) -0.0001(6) -0.0016(7) -0.0004(7)
C2 0.0422(10) 0.0211(8) 0.0163(8) 0.0012(6) 0.0005(7) -0.0013(7)
C3 0.0414(10) 0.0236(8) 0.0195(8) -0.0006(6) -0.0011(7) -0.0055(7)
C6 0.0174(9) 0.0986(17) 0.0176(9) 0.0016(9) -0.0022(7) -0.0015(9)
C7 0.0175(9) 0.0945(16) 0.0171(9) 0.0012(9) 0.0019(7) 0.0032(9)
C4 0.0425(10) 0.0225(8) 0.0202(8) 0.0006(6) -0.0037(7) 0.0024(7)

loop_
_atom_type_symbol
_atom_type_description
_atom_type_scat_dispersion_real
_atom_type_scat_dispersion_imag
_atom_type_scat_source
C C 0.0033 0.0016 'International Tables Vol C Tables 4.2.6.8 and 6.1.1.4'
H H 0 0 'International Tables Vol C Tables 4.2.6.8 and 6.1.1.4'
N N 0.0061 0.0033 'International Tables Vol C Tables 4.2.6.8 and 6.1.1.4'

loop_
_geom_angle_atom_site_label_1
_geom_angle_atom_site_label_2
_geom_angle_atom_site_label_3
_geom_angle
C1 N2 N3 104.81(11)
N2 C1 N5 111.28(12)
N2 C1 N1 124.96(12)
N5 C1 N1 123.69(12)
C7 N7 C3 110.00(14)
C7 N7 C4 110.06(14)
C3 N7 C4 109.42(12)
C7 N7 H7N 110.4(11)
C3 N7 H7N 109.0(10)
C4 N7 H7N 107.9(10)
C5 N6 C6 109.38(14)
C5 N6 C2 108.06(13)
C6 N6 C2 109.45(13)
N3 N4 N5 109.04(12)
C1 N5 N4 105.05(12)
N4 N3 N2 109.82(12)
C1 N1 H1A 113.0(11)
C1 N1 H1B 114.3(11)
H1A N1 H1B 113.6(14)
N6 C5 C4 111.10(12)
N6 C5 H5A 109.4
C4 C5 H5A 109.4
N6 C5 H5B 109.4
C4 C5 H5B 109.4
H5A C5 H5B 108
N6 C2 C3 110.98(12)
N6 C2 H2A 109.4
C3 C2 H2A 109.4
N6 C2 H2B 109.4
C3 C2 H2B 109.4
H2A C2 H2B 108
N7 C3 C2 107.96(12)
N7 C3 H3A 110.1
C2 C3 H3A 110.1
N7 C3 H3B 110.1
C2 C3 H3B 110.1
H3A C3 H3B 108.4
N6 C6 C7 111.42(13)
N6 C6 H6A 109.3
C7 C6 H6A 109.3
N6 C6 H6B 109.3
C7 C6 H6B 109.3
H6A C6 H6B 108
N7 C7 C6 107.70(13)
N7 C7 H7A 110.2
C6 C7 H7A 110.2
N7 C7 H7B 110.2
C6 C7 H7B 110.2
H7A C7 H7B 108.5
N7 C4 C5 107.92(12)
N7 C4 H4A 110.1
C5 C4 H4A 110.1
N7 C4 H4B 110.1
C5 C4 H4B 110.1
H4A C4 H4B 108.4

loop_
_geom_bond_atom_site_label_1
_geom_bond_atom_site_label_2
_geom_bond_distance
N2 C1 1.3294(19)
N2 N3 1.3631(18)
C1 N5 1.3384(18)
C1 N1 1.3742(18)
N7 C7 1.484(2)
N7 C3 1.4905(19)
N7 C4 1.4941(19)
N7 H7N 0.943(14)
N6 C5 1.462(2)
N6 C6 1.462(2)
N6 C2 1.463(2)
N4 N3 1.2959(19)
N4 N5 1.3622(18)
N1 H1A 0.895(13)
N1 H1B 0.881(13)
C5 C4 1.541(2)
C5 H5A 0.99
C5 H5B 0.99
C2 C3 1.544(2)
C2 H2A 0.99
C2 H2B 0.99
C3 H3A 0.99
C3 H3B 0.99
C6 C7 1.542(2)
C6 H6A 0.99
C6 H6B 0.99
C7 H7A 0.99
C7 H7B 0.99
C4 H4A 0.99
C4 H4B 0.99

loop_
_geom_hbond_atom_site_label_D
_geom_hbond_atom_site_label_H
_geom_hbond_atom_site_label_A
_geom_hbond_distance_DH
_geom_hbond_distance_HA
_geom_hbond_distance_DA
_geom_hbond_angle_DHA
_geom_hbond_site_symmetry_A
N7 H7N N5 0.943(14) 1.768(14) 2.6976(17) 168.1(16) 3_455
N7 H7N N4 0.943(14) 2.495(16) 3.2428(18) 136.4(14) 3_455
N1 H1A N3 0.895(13) 2.235(14) 3.1050(19) 163.9(14) 1_655
N1 H1B N2 0.881(13) 2.240(14) 3.1018(18) 165.9(15) 6_656

loop_
_geom_torsion_atom_site_label_1
_geom_torsion_atom_site_label_2
_geom_torsion_atom_site_label_3
_geom_torsion_atom_site_label_4
_geom_torsion
N3 N2 C1 N5 -0.39(16)
N3 N2 C1 N1 176.76(13)
N2 C1 N5 N4 0.14(16)
N1 C1 N5 N4 -177.05(13)
N3 N4 N5 C1 0.17(16)
N5 N4 N3 N2 -0.42(17)
C1 N2 N3 N4 0.49(16)
C6 N6 C5 C4 56.89(18)
C2 N6 C5 C4 -62.19(17)
C5 N6 C2 C3 59.13(17)
C6 N6 C2 C3 -59.90(17)
C7 N7 C3 C2 59.53(17)
C4 N7 C3 C2 -61.49(16)
N6 C2 C3 N7 1.79(19)
C5 N6 C6 C7 -60.7(2)
C2 N6 C6 C7 57.5(2)
C3 N7 C7 C6 -61.9(2)
C4 N7 C7 C6 58.7(2)
N6 C6 C7 N7 2.7(2)
C7 N7 C4 C5 -62.33(17)
C3 N7 C4 C5 58.65(17)
N6 C5 C4 N7 3.29(19)

loop_
_cod_related_entry_id
_cod_related_entry_code
_cod_related_entry_database
1 30652001 ChemSpider
